data_7244581
loop_
_publ_author_name
'Zhou, Bei'
'He, Yu-Juan'
'Tao, Yun-Feng'
'Liu, Lan-Xiang'
'Hu, Min'
'Chang, Zu-Hui'
'Lei, Hong'
'Lin, Jun'
'Lin, Tong'
'Du, Guan-Ben'

_publ_section_title
;
 Electrocatalytic synthesis of \a,\a-gem-dihalide ketones from
 \a-mono-halide ketones and unexpected dimer condensation
;
_journal_issue 7
_journal_name_full 'Green Chemistry'
_journal_page_first 2859
_journal_page_last 2870
_journal_paper_doi 10.1039/D1GC04584A
_journal_volume 24
_journal_year 2022
_chemical_formula_moiety 'C15 H12 O3'
_chemical_formula_sum 'C15 H12 O3'
_chemical_formula_weight 240.25
_space_group_crystal_system monoclinic
_space_group_IT_number 14
_space_group_name_Hall '-P 2ybc'
_space_group_name_H-M_alt 'P 1 21/c 1'
_atom_sites_solution_hydrogens geom
_atom_sites_solution_primary dual
_audit_creation_date 2018-12-18
_audit_creation_method
;
Olex2 1.2
(compiled 2018.05.29 svn.r3508 for OlexSys, GUI svn.r5506)
;
_audit_update_record
;
2021-08-30 deposited with the CCDC.	2022-03-08 downloaded from the CCDC.
;
_cell_angle_alpha 90
_cell_angle_beta 90.799(2)
_cell_angle_gamma 90
_cell_formula_units_Z 4
_cell_length_a 8.9535(3)
_cell_length_b 14.0575(5)
_cell_length_c 9.4542(3)
_cell_measurement_reflns_used 8248
_cell_measurement_temperature 149.44
_cell_measurement_theta_max 74.548
_cell_measurement_theta_min 4.940
_cell_volume 1189.83(7)
_computing_cell_refinement 'SAINT v8.37A (Bruker, 2015)'
_computing_data_reduction 'SAINT v8.37A (Bruker, 2015)'
_computing_molecular_graphics 'Olex2 (Dolomanov et al., 2009)'
_computing_publication_material 'Olex2 (Dolomanov et al., 2009)'
_computing_structure_refinement 'ShelXL (Sheldrick, 2015)'
_computing_structure_solution 'ShelXT (Sheldrick, 2015)'
_diffrn_ambient_temperature 149.44
_diffrn_measured_fraction_theta_full 0.998
_diffrn_measured_fraction_theta_max 0.997
_diffrn_measurement_device_type 'Bruker APEX-II CCD'
_diffrn_measurement_method '\f and \w scans'
_diffrn_radiation_type CuK\a
_diffrn_radiation_wavelength 1.54178
_diffrn_reflns_av_R_equivalents 0.1052
_diffrn_reflns_av_unetI/netI 0.0626
_diffrn_reflns_Laue_measured_fraction_full 0.998
_diffrn_reflns_Laue_measured_fraction_max 0.997
_diffrn_reflns_limit_h_max 11
_diffrn_reflns_limit_h_min -11
_diffrn_reflns_limit_k_max 16
_diffrn_reflns_limit_k_min -17
_diffrn_reflns_limit_l_max 11
_diffrn_reflns_limit_l_min -11
_diffrn_reflns_number 19949
_diffrn_reflns_point_group_measured_fraction_full 0.998
_diffrn_reflns_point_group_measured_fraction_max 0.997
_diffrn_reflns_theta_full 67.679
_diffrn_reflns_theta_max 72.084
_diffrn_reflns_theta_min 4.940
_diffrn_standards_number 0
_exptl_absorpt_coefficient_mu 0.763
_exptl_absorpt_correction_T_max 0.7538
_exptl_absorpt_correction_T_min 0.3884
_exptl_absorpt_correction_type multi-scan
_exptl_absorpt_process_details
'SADABS-2016/2 (Bruker,2016/2) was used for absorption correction. wR2(int) was 0.1548 before and 0.1145 after correction. The Ratio of minimum to maximum transmission is 0.5153. The \l/2 correction factor is Not present.'
_exptl_crystal_colour colourless
_exptl_crystal_colour_primary colourless
_exptl_crystal_density_diffrn 1.341
_exptl_crystal_description block
_exptl_crystal_F_000 504
_refine_diff_density_max 0.316
_refine_diff_density_min -0.333
_refine_diff_density_rms 0.088
_refine_ls_extinction_coef 0.0119(18)
_refine_ls_extinction_expression Fc^*^=kFc[1+0.001xFc^2^\l^3^/sin(2\q)]^-1/4^
_refine_ls_extinction_method 'SHELXL-2018/3 (Sheldrick 2018)'
_refine_ls_goodness_of_fit_ref 1.097
_refine_ls_hydrogen_treatment constr
_refine_ls_matrix_type full
_refine_ls_number_parameters 164
_refine_ls_number_reflns 2335
_refine_ls_number_restraints 0
_refine_ls_restrained_S_all 1.097
_refine_ls_R_factor_all 0.0826
_refine_ls_R_factor_gt 0.0669
_refine_ls_shift/su_max 0.000
_refine_ls_shift/su_mean 0.000
_refine_ls_structure_factor_coef Fsqd
_refine_ls_weighting_details 'w=1/[\s^2^(Fo^2^)+(0.0849P)^2^+0.6458P] where P=(Fo^2^+2Fc^2^)/3'
_refine_ls_weighting_scheme calc
_refine_ls_wR_factor_gt 0.1616
_refine_ls_wR_factor_ref 0.1745
_reflns_Friedel_coverage 0.000
_reflns_number_gt 1848
_reflns_number_total 2335
_reflns_threshold_expression 'I > 2\s(I)'
_cod_data_source_file d1gc04584a2.cif
_cod_data_source_block cu_1217_9_0m
_cod_depositor_comments 'Adding full bibliography for 7244581.cif.'
_cod_database_code 7244581
_shelx_shelxl_version_number 2018/3
_shelx_space_group_comment
;
The symmetry employed for this shelxl refinement is uniquely defined
by the following loop, which should always be used as a source of
symmetry information in preference to the above space-group names.
They are only intended as comments.
;
_olex2_refinement_description
;
1. Fixed Uiso
 At 1.2 times of:
  All C(H) groups, All C(H,H) groups
2.a Secondary CH2 refined with riding coordinates:
 C4(H4A,H4B)
2.b Aromatic/amide H refined with riding coordinates:
 C6(H6), C7(H7), C8(H8), C9(H9), C10(H10), C11(H11), C12(H12), C13(H13),
 C14(H14), C15(H15)
;
_olex2_submission_special_instructions 'No special instructions were received'

loop_
_space_group_symop_operation_xyz
'x, y, z'
'-x, y+1/2, -z+1/2'
'-x, -y, -z'
'x, -y-1/2, z-1/2'

loop_
_atom_site_label
_atom_site_type_symbol
_atom_site_fract_x
_atom_site_fract_y
_atom_site_fract_z
_atom_site_U_iso_or_equiv
_atom_site_adp_type
_atom_site_occupancy
_atom_site_site_symmetry_order
_atom_site_calc_flag
_atom_site_refinement_flags_posn
_atom_site_refinement_flags_adp
_atom_site_refinement_flags_occupancy
_atom_site_disorder_assembly
_atom_site_disorder_group
O1 O 0.8939(2) 0.49043(12) 0.7079(2) 0.0479(5) Uani 1 1 d . . . . .
O2 O 0.75663(17) 0.39287(11) 0.50315(17) 0.0347(4) Uani 1 1 d . . . . .
O3 O 0.56060(17) 0.41426(11) 0.64571(18) 0.0383(5) Uani 1 1 d . . . . .
C1 C 0.6470(2) 0.36144(15) 0.5884(2) 0.0273(5) Uani 1 1 d . . . . .
C2 C 0.8489(2) 0.64542(15) 0.6204(2) 0.0281(5) Uani 1 1 d . . . . .
C3 C 0.6425(2) 0.25641(15) 0.6000(2) 0.0271(5) Uani 1 1 d . . . . .
C4 C 0.7644(2) 0.49509(15) 0.4893(2) 0.0314(5) Uani 1 1 d . . . . .
H4A H 0.662124 0.521073 0.478415 0.038 Uiso 1 1 calc R . . . .
H4B H 0.820477 0.511384 0.403055 0.038 Uiso 1 1 calc R . . . .
C5 C 0.8393(2) 0.53993(16) 0.6151(2) 0.0307(5) Uani 1 1 d . . . . .
C6 C 0.7624(2) 0.70365(16) 0.5318(2) 0.0325(5) Uani 1 1 d . . . . .
H6 H 0.695397 0.676147 0.464586 0.039 Uiso 1 1 calc R . . . .
C7 C 0.5478(2) 0.21645(16) 0.6991(2) 0.0325(5) Uani 1 1 d . . . . .
H7 H 0.490219 0.256266 0.758532 0.039 Uiso 1 1 calc R . . . .
C8 C 0.9473(2) 0.68659(16) 0.7176(2) 0.0349(5) Uani 1 1 d . . . . .
H8 H 1.006240 0.647309 0.778207 0.042 Uiso 1 1 calc R . . . .
C9 C 0.7266(3) 0.19760(16) 0.5133(2) 0.0335(5) Uani 1 1 d . . . . .
H9 H 0.792244 0.224708 0.446311 0.040 Uiso 1 1 calc R . . . .
C10 C 0.5376(3) 0.11827(16) 0.7111(3) 0.0366(6) Uani 1 1 d . . . . .
H10 H 0.473969 0.090914 0.779588 0.044 Uiso 1 1 calc R . . . .
C11 C 0.7748(3) 0.80202(17) 0.5424(3) 0.0383(6) Uani 1 1 d . . . . .
H11 H 0.714615 0.841738 0.483665 0.046 Uiso 1 1 calc R . . . .
C12 C 0.6198(3) 0.06020(16) 0.6236(3) 0.0374(6) Uani 1 1 d . . . . .
H12 H 0.611361 -0.006963 0.631221 0.045 Uiso 1 1 calc R . . . .
C13 C 0.8745(3) 0.84228(17) 0.6382(3) 0.0371(6) Uani 1 1 d . . . . .
H13 H 0.884432 0.909473 0.643506 0.045 Uiso 1 1 calc R . . . .
C14 C 0.7147(3) 0.09956(17) 0.5247(3) 0.0384(6) Uani 1 1 d . . . . .
H14 H 0.771304 0.059464 0.464864 0.046 Uiso 1 1 calc R . . . .
C15 C 0.9599(3) 0.78448(17) 0.7265(3) 0.0373(6) Uani 1 1 d . . . . .
H15 H 1.027225 0.812209 0.793184 0.045 Uiso 1 1 calc R . . . .

loop_
_atom_site_aniso_label
_atom_site_aniso_U_11
_atom_site_aniso_U_22
_atom_site_aniso_U_33
_atom_site_aniso_U_23
_atom_site_aniso_U_13
_atom_site_aniso_U_12
O1 0.0543(11) 0.0290(9) 0.0599(11) 0.0091(8) -0.0168(9) -0.0005(8)
O2 0.0352(9) 0.0234(8) 0.0457(9) -0.0008(6) 0.0092(7) -0.0005(6)
O3 0.0348(9) 0.0243(8) 0.0560(10) -0.0014(7) 0.0128(7) 0.0035(6)
C1 0.0228(10) 0.0249(11) 0.0342(11) 0.0000(8) 0.0023(8) 0.0002(8)
C2 0.0229(10) 0.0243(11) 0.0375(11) 0.0012(8) 0.0088(8) -0.0004(8)
C3 0.0249(10) 0.0237(11) 0.0327(11) -0.0006(8) -0.0001(8) 0.0007(8)
C4 0.0334(11) 0.0205(11) 0.0405(12) 0.0075(9) 0.0050(9) -0.0002(8)
C5 0.0232(10) 0.0263(11) 0.0428(12) 0.0037(9) 0.0059(9) -0.0013(8)
C6 0.0322(11) 0.0262(11) 0.0393(12) 0.0004(9) 0.0024(9) -0.0007(9)
C7 0.0305(11) 0.0280(11) 0.0391(12) 0.0011(9) 0.0066(9) 0.0020(9)
C8 0.0313(11) 0.0318(12) 0.0417(12) 0.0029(9) 0.0017(9) 0.0007(9)
C9 0.0372(12) 0.0279(12) 0.0356(12) -0.0016(9) 0.0088(9) 0.0023(9)
C10 0.0361(12) 0.0271(12) 0.0468(13) 0.0084(10) 0.0062(10) -0.0018(9)
C11 0.0426(13) 0.0283(12) 0.0439(13) 0.0020(10) 0.0036(10) 0.0044(10)
C12 0.0404(13) 0.0215(11) 0.0503(14) 0.0027(9) -0.0027(10) -0.0003(9)
C13 0.0372(12) 0.0264(11) 0.0480(14) -0.0020(10) 0.0104(10) -0.0012(9)
C14 0.0468(14) 0.0251(12) 0.0435(13) -0.0052(9) 0.0066(10) 0.0060(10)
C15 0.0328(12) 0.0312(12) 0.0480(13) -0.0070(10) 0.0038(10) -0.0031(9)

loop_
_atom_type_symbol
_atom_type_description
_atom_type_scat_dispersion_real
_atom_type_scat_dispersion_imag
_atom_type_scat_source
C C 0.0181 0.0091 'International Tables Vol C Tables 4.2.6.8 and 6.1.1.4'
H H 0.0000 0.0000 'International Tables Vol C Tables 4.2.6.8 and 6.1.1.4'
O O 0.0492 0.0322 'International Tables Vol C Tables 4.2.6.8 and 6.1.1.4'

loop_
_geom_angle_atom_site_label_1
_geom_angle_atom_site_label_2
_geom_angle_atom_site_label_3
_geom_angle
_geom_angle_site_symmetry_1
_geom_angle_site_symmetry_3
_geom_angle_publ_flag
C1 O2 C4 114.53(16) . . ?
O2 C1 C3 112.97(17) . . ?
O3 C1 O2 122.79(19) . . ?
O3 C1 C3 124.22(19) . . ?
C6 C2 C5 122.2(2) . . ?
C8 C2 C5 118.24(19) . . ?
C8 C2 C6 119.6(2) . . ?
C7 C3 C1 118.03(18) . . ?
C7 C3 C9 119.8(2) . . ?
C9 C3 C1 122.19(19) . . ?
O2 C4 H4A 109.3 . . ?
O2 C4 H4B 109.3 . . ?
O2 C4 C5 111.60(17) . . ?
H4A C4 H4B 108.0 . . ?
C5 C4 H4A 109.3 . . ?
C5 C4 H4B 109.3 . . ?
O1 C5 C2 121.6(2) . . ?
O1 C5 C4 120.2(2) . . ?
C2 C5 C4 118.15(18) . . ?
C2 C6 H6 120.1 . . ?
C11 C6 C2 119.7(2) . . ?
C11 C6 H6 120.1 . . ?
C3 C7 H7 120.1 . . ?
C10 C7 C3 119.9(2) . . ?
C10 C7 H7 120.1 . . ?
C2 C8 H8 119.9 . . ?
C15 C8 C2 120.3(2) . . ?
C15 C8 H8 119.9 . . ?
C3 C9 H9 119.9 . . ?
C14 C9 C3 120.1(2) . . ?
C14 C9 H9 119.9 . . ?
C7 C10 H10 119.9 . . ?
C12 C10 C7 120.2(2) . . ?
C12 C10 H10 119.9 . . ?
C6 C11 H11 119.9 . . ?
C13 C11 C6 120.3(2) . . ?
C13 C11 H11 119.9 . . ?
C10 C12 H12 119.9 . . ?
C10 C12 C14 120.3(2) . . ?
C14 C12 H12 119.9 . . ?
C11 C13 H13 120.0 . . ?
C11 C13 C15 120.0(2) . . ?
C15 C13 H13 120.0 . . ?
C9 C14 C12 119.8(2) . . ?
C9 C14 H14 120.1 . . ?
C12 C14 H14 120.1 . . ?
C8 C15 C13 120.2(2) . . ?
C8 C15 H15 119.9 . . ?
C13 C15 H15 119.9 . . ?

loop_
_geom_bond_atom_site_label_1
_geom_bond_atom_site_label_2
_geom_bond_distance
_geom_bond_site_symmetry_2
_geom_bond_publ_flag
O1 C5 1.217(3) . ?
O2 C1 1.353(2) . ?
O2 C4 1.445(3) . ?
O3 C1 1.206(2) . ?
C1 C3 1.481(3) . ?
C2 C5 1.486(3) . ?
C2 C6 1.398(3) . ?
C2 C8 1.391(3) . ?
C3 C7 1.391(3) . ?
C3 C9 1.393(3) . ?
C4 H4A 0.9900 . ?
C4 H4B 0.9900 . ?
C4 C5 1.497(3) . ?
C6 H6 0.9500 . ?
C6 C11 1.391(3) . ?
C7 H7 0.9500 . ?
C7 C10 1.388(3) . ?
C8 H8 0.9500 . ?
C8 C15 1.383(3) . ?
C9 H9 0.9500 . ?
C9 C14 1.387(3) . ?
C10 H10 0.9500 . ?
C10 C12 1.382(3) . ?
C11 H11 0.9500 . ?
C11 C13 1.384(4) . ?
C12 H12 0.9500 . ?
C12 C14 1.387(3) . ?
C13 H13 0.9500 . ?
C13 C15 1.387(3) . ?
C14 H14 0.9500 . ?
C15 H15 0.9500 . ?

loop_
_geom_torsion_atom_site_label_1
_geom_torsion_atom_site_label_2
_geom_torsion_atom_site_label_3
_geom_torsion_atom_site_label_4
_geom_torsion
_geom_torsion_site_symmetry_1
_geom_torsion_site_symmetry_2
_geom_torsion_site_symmetry_3
_geom_torsion_site_symmetry_4
_geom_torsion_publ_flag
O2 C1 C3 C7 171.59(18) . . . . ?
O2 C1 C3 C9 -10.0(3) . . . . ?
O2 C4 C5 O1 5.1(3) . . . . ?
O2 C4 C5 C2 -176.82(16) . . . . ?
O3 C1 C3 C7 -10.0(3) . . . . ?
O3 C1 C3 C9 168.4(2) . . . . ?
C1 O2 C4 C5 78.5(2) . . . . ?
C1 C3 C7 C10 178.5(2) . . . . ?
C1 C3 C9 C14 -177.7(2) . . . . ?
C2 C6 C11 C13 1.3(3) . . . . ?
C2 C8 C15 C13 -0.1(3) . . . . ?
C3 C7 C10 C12 -0.8(3) . . . . ?
C3 C9 C14 C12 -0.6(4) . . . . ?
C4 O2 C1 O3 1.6(3) . . . . ?
C4 O2 C1 C3 180.00(17) . . . . ?
C5 C2 C6 C11 179.33(19) . . . . ?
C5 C2 C8 C15 -179.9(2) . . . . ?
C6 C2 C5 O1 -166.8(2) . . . . ?
C6 C2 C5 C4 15.2(3) . . . . ?
C6 C2 C8 C15 -0.1(3) . . . . ?
C6 C11 C13 C15 -1.6(3) . . . . ?
C7 C3 C9 C14 0.7(3) . . . . ?
C7 C10 C12 C14 0.9(4) . . . . ?
C8 C2 C5 O1 13.1(3) . . . . ?
C8 C2 C5 C4 -164.93(19) . . . . ?
C8 C2 C6 C11 -0.5(3) . . . . ?
C9 C3 C7 C10 0.0(3) . . . . ?
C10 C12 C14 C9 -0.2(4) . . . . ?
C11 C13 C15 C8 0.9(3) . . . . ?
